data_2231566
loop_
_publ_author_name
'Al-Dajani, Mohammad T. M.'
'Adballah, Hassan H.'
'Mohamed, Nornisah'
'Hemamalini, Madhukar'
'Fun, Hoong-Kun'

_publ_section_title
;
 Naphthalen-1-aminium chloride
;
_journal_coeditor_code IS2764
_journal_issue 9
_journal_name_full 'Acta Crystallographica Section E'
_journal_page_first o2365
_journal_paper_doi 10.1107/S1600536811032569
_journal_volume 67
_journal_year 2011
_chemical_formula_iupac 'C10 H10 N+, Cl-'
_chemical_formula_moiety 'C10 H10 N +, Cl -'
_chemical_formula_sum 'C10 H10 Cl N'
_chemical_formula_weight 179.64
_chemical_name_systematic
;
naphthalen-1-aminium chloride
;
_space_group_IT_number 14
_symmetry_cell_setting monoclinic
_symmetry_space_group_name_Hall '-P 2ybc'
_symmetry_space_group_name_H-M 'P 1 21/c 1'
_atom_sites_solution_hydrogens geom
_atom_sites_solution_primary direct
_atom_sites_solution_secondary difmap
_audit_creation_method SHELXL-97
_cell_angle_alpha 90.00
_cell_angle_beta 93.791(2)
_cell_angle_gamma 90.00
_cell_formula_units_Z 4
_cell_length_a 13.9691(11)
_cell_length_b 5.2811(4)
_cell_length_c 12.1640(10)
_cell_measurement_reflns_used 2184
_cell_measurement_temperature 296(2)
_cell_measurement_theta_max 29.46
_cell_measurement_theta_min 2.36
_cell_volume 895.40(12)
_computing_cell_refinement 'SAINT (Bruker, 2009)'
_computing_data_collection 'APEX2 (Bruker, 2009)'
_computing_data_reduction 'SAINT (Bruker, 2009)'
_computing_molecular_graphics 'SHELXTL (Sheldrick, 2008)'
_computing_publication_material 'SHELXTL (Sheldrick, 2008) and PLATON (Spek, 2009)'
_computing_structure_refinement 'SHELXTL (Sheldrick, 2008)'
_computing_structure_solution 'SHELXTL (Sheldrick, 2008)'
_diffrn_ambient_temperature 296(2)
_diffrn_measured_fraction_theta_full 0.996
_diffrn_measured_fraction_theta_max 0.996
_diffrn_measurement_device_type
;
Bruker APEXII DUO CCD area-detector diffractometer
;
_diffrn_measurement_method '\f and \w scans'
_diffrn_radiation_monochromator graphite
_diffrn_radiation_source 'fine-focus sealed tube'
_diffrn_radiation_type MoK\a
_diffrn_radiation_wavelength 0.71073
_diffrn_reflns_av_R_equivalents 0.0239
_diffrn_reflns_av_sigmaI/netI 0.0306
_diffrn_reflns_limit_h_max 19
_diffrn_reflns_limit_h_min -19
_diffrn_reflns_limit_k_max 7
_diffrn_reflns_limit_k_min -7
_diffrn_reflns_limit_l_max 17
_diffrn_reflns_limit_l_min -17
_diffrn_reflns_number 7193
_diffrn_reflns_theta_full 30.04
_diffrn_reflns_theta_max 30.04
_diffrn_reflns_theta_min 2.92
_diffrn_standards_number 0
_exptl_absorpt_coefficient_mu 0.366
_exptl_absorpt_correction_T_max 0.9780
_exptl_absorpt_correction_T_min 0.8380
_exptl_absorpt_correction_type multi-scan
_exptl_absorpt_process_details '(SADABS; Bruker, 2009)'
_exptl_crystal_colour blue
_exptl_crystal_density_diffrn 1.333
_exptl_crystal_density_method 'not measured'
_exptl_crystal_description needle
_exptl_crystal_F_000 376
_exptl_crystal_size_max 0.50
_exptl_crystal_size_mid 0.11
_exptl_crystal_size_min 0.06
_refine_diff_density_max 0.266
_refine_diff_density_min -0.172
_refine_ls_extinction_method none
_refine_ls_goodness_of_fit_ref 1.046
_refine_ls_hydrogen_treatment constr
_refine_ls_matrix_type full
_refine_ls_number_parameters 110
_refine_ls_number_reflns 2612
_refine_ls_number_restraints 0
_refine_ls_restrained_S_all 1.046
_refine_ls_R_factor_all 0.0515
_refine_ls_R_factor_gt 0.0357
_refine_ls_shift/su_max 0.001
_refine_ls_shift/su_mean <0.001
_refine_ls_structure_factor_coef Fsqd
_refine_ls_weighting_details 'calc w=1/[\s^2^(Fo^2^)+(0.0446P)^2^+0.1614P] where P=(Fo^2^+2Fc^2^)/3'
_refine_ls_weighting_scheme calc
_refine_ls_wR_factor_gt 0.0890
_refine_ls_wR_factor_ref 0.0996
_reflns_number_gt 2013
_reflns_number_total 2612
_reflns_threshold_expression I>2\s(I)
_cod_data_source_file is2764.cif
_cod_data_source_block I
_cod_original_sg_symbol_H-M 'P 21/c'
_cod_database_code 2231566
_cod_database_fobs_code 2231566

loop_
_symmetry_equiv_pos_as_xyz
'x, y, z'
'-x, y+1/2, -z+1/2'
'-x, -y, -z'
'x, -y-1/2, z-1/2'

loop_
_atom_site_type_symbol
_atom_site_label
_atom_site_fract_x
_atom_site_fract_y
_atom_site_fract_z
_atom_site_U_iso_or_equiv
_atom_site_adp_type
_atom_site_calc_flag
_atom_site_refinement_flags
_atom_site_occupancy
_atom_site_symmetry_multiplicity
N N1 0.09331(7) 0.2065(2) 0.61299(9) 0.0337(3) Uani d . 1 1
H H1A 0.0694 0.3349 0.6498 0.051 Uiso calc R 1 1
H H1B 0.0653 0.0629 0.6318 0.051 Uiso calc R 1 1
H H1C 0.0824 0.2324 0.5410 0.051 Uiso calc R 1 1
C C1 0.24993(9) 0.0070(3) 0.58382(10) 0.0327(3) Uani d . 1 1
C C2 0.20875(10) -0.1621(3) 0.50320(11) 0.0386(3) Uani d . 1 1
H H2A 0.1430 -0.1576 0.4850 0.046 Uiso calc R 1 1
C C3 0.26516(12) -0.3317(3) 0.45199(13) 0.0481(4) Uani d . 1 1
H H3A 0.2376 -0.4417 0.3993 0.058 Uiso calc R 1 1
C C4 0.36465(12) -0.3402(4) 0.47879(14) 0.0540(4) Uani d . 1 1
H H4A 0.4024 -0.4558 0.4434 0.065 Uiso calc R 1 1
C C5 0.40605(11) -0.1815(4) 0.55573(14) 0.0500(4) Uani d . 1 1
H H5A 0.4719 -0.1898 0.5723 0.060 Uiso calc R 1 1
C C6 0.35070(9) -0.0034(3) 0.61123(11) 0.0385(3) Uani d . 1 1
C C7 0.39198(10) 0.1629(4) 0.69232(13) 0.0489(4) Uani d . 1 1
H H7A 0.4576 0.1557 0.7106 0.059 Uiso calc R 1 1
C C8 0.33727(11) 0.3331(4) 0.74393(13) 0.0493(4) Uani d . 1 1
H H8A 0.3658 0.4407 0.7971 0.059 Uiso calc R 1 1
C C9 0.23783(10) 0.3478(3) 0.71757(11) 0.0390(3) Uani d . 1 1
H H9A 0.2006 0.4647 0.7528 0.047 Uiso calc R 1 1
C C10 0.19664(9) 0.1892(3) 0.63994(10) 0.0310(3) Uani d . 1 1
Cl Cl1 0.02807(2) 0.28819(7) 0.36504(2) 0.03865(12) Uani d . 1 1

loop_
_atom_site_aniso_label
_atom_site_aniso_U_11
_atom_site_aniso_U_22
_atom_site_aniso_U_33
_atom_site_aniso_U_12
_atom_site_aniso_U_13
_atom_site_aniso_U_23
N1 0.0316(5) 0.0390(7) 0.0306(5) 0.0057(5) 0.0026(4) -0.0010(5)
C1 0.0331(6) 0.0343(8) 0.0309(5) 0.0033(6) 0.0033(4) 0.0064(6)
C2 0.0390(6) 0.0398(9) 0.0370(6) 0.0039(6) 0.0040(5) -0.0009(6)
C3 0.0569(9) 0.0442(10) 0.0438(7) 0.0070(8) 0.0080(6) -0.0054(7)
C4 0.0563(9) 0.0516(11) 0.0557(9) 0.0219(9) 0.0159(7) 0.0019(8)
C5 0.0375(7) 0.0562(11) 0.0571(9) 0.0142(8) 0.0082(6) 0.0076(8)
C6 0.0329(6) 0.0408(9) 0.0419(7) 0.0037(6) 0.0032(5) 0.0084(6)
C7 0.0338(6) 0.0589(11) 0.0530(8) -0.0028(7) -0.0045(6) 0.0052(8)
C8 0.0438(8) 0.0560(11) 0.0471(8) -0.0101(8) -0.0048(6) -0.0070(8)
C9 0.0411(7) 0.0398(8) 0.0362(6) 0.0003(7) 0.0034(5) -0.0025(6)
C10 0.0311(5) 0.0334(7) 0.0286(5) 0.0024(6) 0.0026(4) 0.0042(5)
Cl1 0.04571(19) 0.0405(2) 0.03008(16) 0.00534(16) 0.00533(12) 0.00064(14)

loop_
_atom_type_symbol
_atom_type_description
_atom_type_scat_dispersion_real
_atom_type_scat_dispersion_imag
_atom_type_scat_source
C C 0.0033 0.0016 'International Tables Vol C Tables 4.2.6.8 and 6.1.1.4'
H H 0.0000 0.0000 'International Tables Vol C Tables 4.2.6.8 and 6.1.1.4'
N N 0.0061 0.0033 'International Tables Vol C Tables 4.2.6.8 and 6.1.1.4'
Cl Cl 0.1484 0.1585 'International Tables Vol C Tables 4.2.6.8 and 6.1.1.4'

loop_
_geom_angle_atom_site_label_1
_geom_angle_atom_site_label_2
_geom_angle_atom_site_label_3
_geom_angle
C10 N1 H1A 109.5
C10 N1 H1B 109.5
H1A N1 H1B 109.5
C10 N1 H1C 109.5
H1A N1 H1C 109.5
H1B N1 H1C 109.5
C10 C1 C2 123.87(12)
C10 C1 C6 117.05(13)
C2 C1 C6 119.08(13)
C3 C2 C1 120.43(13)
C3 C2 H2A 119.8
C1 C2 H2A 119.8
C2 C3 C4 120.31(16)
C2 C3 H3A 119.8
C4 C3 H3A 119.8
C5 C4 C3 120.62(15)
C5 C4 H4A 119.7
C3 C4 H4A 119.7
C4 C5 C6 121.17(14)
C4 C5 H5A 119.4
C6 C5 H5A 119.4
C7 C6 C5 122.29(14)
C7 C6 C1 119.33(14)
C5 C6 C1 118.38(14)
C8 C7 C6 121.10(14)
C8 C7 H7A 119.5
C6 C7 H7A 119.5
C7 C8 C9 120.51(15)
C7 C8 H8A 119.7
C9 C8 H8A 119.7
C10 C9 C8 119.33(14)
C10 C9 H9A 120.3
C8 C9 H9A 120.3
C9 C10 C1 122.68(12)
C9 C10 N1 118.88(12)
C1 C10 N1 118.44(12)

loop_
_geom_bond_atom_site_label_1
_geom_bond_atom_site_label_2
_geom_bond_distance
N1 C10 1.4617(16)
N1 H1A 0.8900
N1 H1B 0.8900
N1 H1C 0.8900
C1 C10 1.4189(19)
C1 C2 1.420(2)
C1 C6 1.4260(17)
C2 C3 1.370(2)
C2 H2A 0.9300
C3 C4 1.407(2)
C3 H3A 0.9300
C4 C5 1.357(3)
C4 H4A 0.9300
C5 C6 1.417(2)
C5 H5A 0.9300
C6 C7 1.415(2)
C7 C8 1.360(2)
C7 H7A 0.9300
C8 C9 1.407(2)
C8 H8A 0.9300
C9 C10 1.361(2)
C9 H9A 0.9300

loop_
_geom_hbond_atom_site_label_D
_geom_hbond_atom_site_label_H
_geom_hbond_atom_site_label_A
_geom_hbond_site_symmetry_A
_geom_hbond_distance_DH
_geom_hbond_distance_HA
_geom_hbond_distance_DA
_geom_hbond_angle_DHA
_geom_hbond_publ_flag
N1 H1A Cl1 3_566 0.8900 2.4100 3.1824(11) 145.00 yes
N1 H1B Cl1 3_556 0.8900 2.2700 3.1355(11) 164.00 yes
N1 H1C Cl1 . 0.8900 2.2400 3.1225(11) 170.00 yes

loop_
_geom_torsion_atom_site_label_1
_geom_torsion_atom_site_label_2
_geom_torsion_atom_site_label_3
_geom_torsion_atom_site_label_4
_geom_torsion
C10 C1 C2 C3 179.52(14)
C6 C1 C2 C3 -0.4(2)
C1 C2 C3 C4 0.0(2)
C2 C3 C4 C5 0.2(3)
C3 C4 C5 C6 0.1(3)
C4 C5 C6 C7 179.52(17)
C4 C5 C6 C1 -0.4(2)
C10 C1 C6 C7 0.7(2)
C2 C1 C6 C7 -179.35(14)
C10 C1 C6 C5 -179.33(13)
C2 C1 C6 C5 0.6(2)
C5 C6 C7 C8 179.64(16)
C1 C6 C7 C8 -0.4(2)
C6 C7 C8 C9 -0.1(3)
C7 C8 C9 C10 0.2(2)
C8 C9 C10 C1 0.2(2)
C8 C9 C10 N1 -179.85(13)
C2 C1 C10 C9 179.46(14)
C6 C1 C10 C9 -0.6(2)
C2 C1 C10 N1 -0.53(19)
C6 C1 C10 N1 179.41(12)

loop_
_cod_related_entry_id
_cod_related_entry_database
_cod_related_entry_code
1 ChemSpider 10623
